data_4335546
loop_
_publ_author_name
'Yuji Kikukawa'
'Kosuke Suzuki'
'Kazuya Yamaguchi'
'Noritaka Mizuno'

_publ_contact_author_address
;
Department of Applied Chemistry
School of Engineering
the University of Tokyo
7-3-1 Hongo, Bunkyoku
Tokyo, JAPAN
;
_publ_contact_author_email tmizuno@mail.ecc.u-tokyo.ac.jp
_publ_contact_author_fax 81-3-5841-7220
_publ_contact_author_name 'Noritaka Mizuno'
_publ_contact_author_phone 81-3-5841-7272
_publ_section_title
;
 Synthesis, Structure Characterization, and Reversible Transformation of a
 Cobalt Salt of a Dilacunary \g-Keggin Silicotungstate and Sandwich-Type
 Di- and Tetracobalt-Containing Silicotungstate Dimers
;
_journal_name_full 'Inorganic Chemistry'
_journal_page_first 8644
_journal_page_last 8652
_journal_paper_doi 10.1021/ic4008075
_journal_volume 52
_journal_year 2013
_chemical_formula_moiety 'C96 Co4 N6 O80 Si2 W20'
_chemical_formula_sum 'C96 Co4 N6 O80 Si2 W20'
_chemical_formula_weight 6485.92
_space_group_IT_number 61
_symmetry_cell_setting orthorhombic
_symmetry_space_group_name_Hall '-P 2ac 2ab'
_symmetry_space_group_name_H-M 'P b c a'
_audit_creation_date 2013-02-26T11:07:17-00:00
_audit_creation_method 'WinGX routine CIF_UPDATE'
_cell_angle_alpha 90
_cell_angle_beta 90
_cell_angle_gamma 90
_cell_formula_units_Z 4
_cell_length_a 25.4252(4)
_cell_length_b 24.6889(4)
_cell_length_c 28.3278(5)
_cell_measurement_reflns_used 0
_cell_measurement_temperature 123
_cell_measurement_theta_max 0
_cell_measurement_theta_min 0
_cell_volume 17781.9(5)
_computing_molecular_graphics 'Ortep-3 for Windows (Farrugia, 1997)'
_computing_publication_material 'WinGX publication routines (Farrugia, 1999)'
_computing_structure_refinement 'SHELXL-97 (Sheldrick, 1997)'
_computing_structure_solution 'SHELXS-86 (Sheldrick, 1986)'
_diffrn_ambient_temperature 123
_diffrn_measured_fraction_theta_full 0.996
_diffrn_measured_fraction_theta_max 0.996
_diffrn_radiation_probe x-ray
_diffrn_radiation_type MoK\a
_diffrn_radiation_wavelength 0.71069
_diffrn_reflns_av_R_equivalents 0
_diffrn_reflns_limit_h_max 35
_diffrn_reflns_limit_h_min 0
_diffrn_reflns_limit_k_max 34
_diffrn_reflns_limit_k_min 0
_diffrn_reflns_limit_l_max 0
_diffrn_reflns_limit_l_min -38
_diffrn_reflns_number 24870
_diffrn_reflns_theta_full 29.58
_diffrn_reflns_theta_max 29.58
_diffrn_reflns_theta_min 1.94
_exptl_absorpt_coefficient_mu 13.328
_exptl_absorpt_correction_type none
_exptl_crystal_colour purple
_exptl_crystal_density_diffrn 2.423
_exptl_crystal_description prism
_exptl_crystal_F_000 11496
_exptl_crystal_size_max 0.2
_exptl_crystal_size_mid 0.2
_exptl_crystal_size_min 0.2
_refine_diff_density_max 10.565
_refine_diff_density_min -6.303
_refine_ls_extinction_method none
_refine_ls_goodness_of_fit_ref 1.048
_refine_ls_hydrogen_treatment none
_refine_ls_matrix_type full
_refine_ls_number_parameters 610
_refine_ls_number_reflns 24870
_refine_ls_number_restraints 67
_refine_ls_restrained_S_all 1.046
_refine_ls_R_factor_gt 0.098
_refine_ls_shift/su_max 0.001
_refine_ls_structure_factor_coef Fsqd
_refine_ls_weighting_details 'calc w=1/[\s^2^(Fo^2^)+(0.0974P)^2^+1014.9417P] where P=(Fo^2^+2Fc^2^)/3'
_refine_ls_weighting_scheme calc
_refine_ls_wR_factor_ref 0.2793
_reflns_number_gt 14646
_reflns_number_total 24870
_reflns_threshold_expression >2sigma(I)
_cod_data_source_file ic4008075_si_001_1.cif
_cod_data_source_block Co4
_cod_database_code 4335546

loop_
_symmetry_equiv_pos_as_xyz
'x, y, z'
'-x+1/2, y+1/2, z'
'x, -y+1/2, z+1/2'
'-x+1/2, -y, z+1/2'
'-x, -y, -z'
'x-1/2, -y-1/2, -z'
'-x, y-1/2, -z-1/2'
'x-1/2, y, -z-1/2'

loop_
_atom_site_label
_atom_site_type_symbol
_atom_site_fract_x
_atom_site_fract_y
_atom_site_fract_z
_atom_site_U_iso_or_equiv
_atom_site_adp_type
_atom_site_occupancy
_atom_site_calc_flag
_atom_site_refinement_flags
W1 W 0.44320(3) 0.03576(4) 0.17645(4) 0.0575(3) Uani 1 d .
W2 W 0.57172(3) 0.04046(4) 0.17231(4) 0.0527(2) Uani 1 d .
W3 W 0.43162(3) 0.14716(3) 0.00103(3) 0.03843(18) Uani 1 d .
W4 W 0.55997(3) 0.15182(3) -0.00313(3) 0.03914(18) Uani 1 d .
W5 W 0.36253(3) 0.13847(4) 0.11558(3) 0.0474(2) Uani 1 d .
W6 W 0.63905(3) 0.14916(3) 0.10639(3) 0.0423(2) Uani 1 d .
W7 W 0.42998(4) 0.18914(5) 0.20448(3) 0.0653(3) Uani 1 d .
W8 W 0.57591(3) 0.19482(4) 0.19971(3) 0.0503(2) Uani 1 d .
W9 W 0.42366(4) 0.25523(4) 0.10109(4) 0.0546(2) Uani 1 d .
W10 W 0.56956(4) 0.26084(3) 0.09609(4) 0.0498(2) Uani 1 d .
Co1 Co 0.50712(14) -0.05007(18) 0.08872(16) 0.0735(11) Uani 1 d .
Co2 Co 0.43892(10) -0.00204(11) 0.00243(10) 0.0424(6) Uani 1 d .
Si1 Si 0.50101(17) 0.1377(2) 0.10799(18) 0.0326(10) Uani 1 d .
O1 O 0.4500(6) -0.0207(7) 0.1356(6) 0.058(4) Uiso 1 d .
O2 O 0.5653(6) -0.0145(7) 0.1333(6) 0.060(4) Uiso 1 d .
O3 O 0.4387(5) 0.0811(6) -0.0226(5) 0.046(3) Uiso 1 d .
O4 O 0.5554(6) 0.0852(6) -0.0248(5) 0.048(3) Uiso 1 d .
O5 O 0.5041(5) 0.0786(5) 0.1334(5) 0.040(3) Uiso 1 d .
O6 O 0.4993(5) 0.1299(5) 0.0508(5) 0.037(3) Uiso 1 d .
O7 O 0.4033(7) 0.0110(8) 0.2198(7) 0.073(5) Uiso 1 d .
O8 O 0.5093(6) 0.0244(6) 0.2075(5) 0.051(4) Uiso 1 d .
O9 O 0.6172(7) 0.0178(7) 0.2127(6) 0.064(4) Uiso 1 d .
O13 O 0.3928(6) 0.0733(6) 0.1373(5) 0.055(4) Uiso 1 d .
O14 O 0.6150(5) 0.0817(6) 0.1300(5) 0.047(3) Uiso 1 d .
O15 O 0.3887(5) 0.1250(5) 0.0537(4) 0.038(3) Uiso 1 d .
O16 O 0.6098(5) 0.1337(6) 0.0450(5) 0.044(3) Uiso 1 d .
O10 O 0.3858(6) 0.1747(6) -0.0354(5) 0.050(3) Uiso 1 d .
O11 O 0.4934(5) 0.1763(6) -0.0274(5) 0.042(3) Uiso 1 d .
O12 O 0.6013(6) 0.1820(6) -0.0427(6) 0.058(4) Uiso 1 d .
O17 O 0.2973(7) 0.1225(7) 0.1105(6) 0.061(4) Uiso 1 d .
O18 O 0.7045(6) 0.1360(6) 0.0980(6) 0.057(4) Uiso 1 d .
O19 O 0.4485(7) 0.1126(7) 0.2113(6) 0.067(4) Uiso 1 d .
O20 O 0.5643(6) 0.1183(7) 0.2068(6) 0.059(4) Uiso 1 d .
O21 O 0.4379(5) 0.2230(6) 0.0406(5) 0.044(3) Uiso 1 d .
O22 O 0.5520(5) 0.2273(6) 0.0361(5) 0.044(3) Uiso 1 d .
O23 O 0.4468(5) 0.1710(5) 0.1265(5) 0.039(3) Uiso 1 d .
O24 O 0.5551(5) 0.1750(5) 0.1234(4) 0.034(3) Uiso 1 d .
O25 O 0.3651(7) 0.1628(7) 0.1781(6) 0.064(4) Uiso 1 d .
O26 O 0.6410(6) 0.1732(6) 0.1704(5) 0.052(4) Uiso 1 d .
O27 O 0.3607(6) 0.2139(6) 0.0999(5) 0.053(4) Uiso 1 d .
O28 O 0.6353(6) 0.2251(6) 0.0908(5) 0.053(4) Uiso 1 d .
O29 O 0.5029(5) 0.2059(6) 0.2092(5) 0.052(4) Uiso 1 d .
O30 O 0.4962(5) 0.2728(6) 0.1053(5) 0.045(3) Uiso 1 d .
O31 O 0.4174(6) 0.2546(7) 0.1686(6) 0.061(4) Uiso 1 d .
O32 O 0.5798(6) 0.2618(6) 0.1643(5) 0.050(3) Uiso 1 d .
O33 O 0.4097(8) 0.2072(8) 0.2594(7) 0.085(6) Uiso 1 d .
O34 O 0.5995(7) 0.2171(7) 0.2529(6) 0.063(4) Uiso 1 d .
O35 O 0.3983(7) 0.3178(8) 0.0883(6) 0.072(5) Uiso 1 d .
O36 O 0.5884(7) 0.3253(7) 0.0813(6) 0.070(5) Uiso 1 d .
O37 O 0.5014(5) 0.0120(6) 0.0463(5) 0.042(3) Uiso 1 d .
O38 O 0.5086(8) -0.1210(10) 0.1190(8) 0.091(6) Uiso 1 d .
O39 O 0.3825(6) 0.0067(6) 0.0534(5) 0.055(4) Uiso 1 d .
O40 O 0.3790(6) -0.0148(6) -0.0447(5) 0.053(4) Uiso 1 d .
N101 N 0.7550(12) 0.0878(14) 0.2395(11) 0.106(9) Uiso 1 d .
N201 N 0.7605(13) 0.2018(14) -0.0172(12) 0.133(12) Uiso 1 d D
N301 N 0.5103(13) -0.0737(14) 0.3163(13) 0.116(11) Uiso 1 d D
C101 C 0.795(6) 0.053(7) 0.266(5) 0.102(8) Uiso 0.30(3) d P
C102 C 0.741(5) -0.005(6) 0.300(5) 0.102(8) Uiso 0.30(3) d P
C103 C 0.774(5) -0.015(6) 0.343(5) 0.102(8) Uiso 0.30(3) d P
C104 C 0.754(5) -0.061(5) 0.372(5) 0.102(8) Uiso 0.30(3) d P
C151 C 0.780(2) 0.052(3) 0.280(2) 0.102(8) Uiso 0.70(3) d P
C152 C 0.763(2) -0.002(2) 0.279(2) 0.102(8) Uiso 0.70(3) d P
C153 C 0.788(2) -0.028(2) 0.323(2) 0.102(8) Uiso 0.70(3) d P
C154 C 0.758(2) -0.071(2) 0.335(2) 0.102(8) Uiso 0.70(3) d P
C105 C 0.7516(16) 0.0628(15) 0.1923(14) 0.099(10) Uiso 1 d .
C106 C 0.788(4) 0.054(4) 0.174(3) 0.122(12) Uiso 0.55(3) d P
C107 C 0.768(4) 0.007(4) 0.128(3) 0.122(12) Uiso 0.55(3) d P
C108 C 0.842(4) -0.009(4) 0.102(3) 0.122(12) Uiso 0.55(3) d P
C156 C 0.808(4) 0.044(5) 0.163(4) 0.122(12) Uiso 0.45(3) d P
C157 C 0.799(5) 0.019(5) 0.122(4) 0.122(12) Uiso 0.45(3) d P
C158 C 0.820(5) 0.013(4) 0.092(4) 0.122(12) Uiso 0.45(3) d P
C109 C 0.779(3) 0.142(3) 0.245(2) 0.081(6) Uiso 0.49(3) d P
C110 C 0.751(3) 0.185(3) 0.211(2) 0.081(6) Uiso 0.49(3) d P
C111 C 0.779(3) 0.235(3) 0.214(2) 0.081(6) Uiso 0.49(3) d P
C112 C 0.751(3) 0.276(3) 0.173(2) 0.081(6) Uiso 0.49(3) d P
C159 C 0.793(3) 0.140(3) 0.224(2) 0.081(6) Uiso 0.51(3) d P
C160 C 0.767(3) 0.183(3) 0.193(2) 0.081(6) Uiso 0.51(3) d P
C161 C 0.802(3) 0.235(3) 0.192(2) 0.081(6) Uiso 0.51(3) d P
C162 C 0.774(3) 0.273(3) 0.158(2) 0.081(6) Uiso 0.51(3) d P
C113 C 0.691(3) 0.098(3) 0.270(3) 0.089(7) Uiso 0.51(3) d P
C114 C 0.688(3) 0.115(3) 0.322(3) 0.089(7) Uiso 0.51(3) d P
C115 C 0.630(3) 0.112(3) 0.329(3) 0.089(7) Uiso 0.51(3) d P
C116 C 0.641(3) 0.076(3) 0.348(2) 0.089(7) Uiso 0.51(3) d P
C163 C 0.706(3) 0.101(3) 0.254(3) 0.089(7) Uiso 0.49(3) d P
C164 C 0.699(3) 0.136(3) 0.296(3) 0.089(7) Uiso 0.49(3) d P
C165 C 0.648(3) 0.132(3) 0.326(3) 0.089(7) Uiso 0.49(3) d P
C166 C 0.626(3) 0.138(3) 0.383(2) 0.089(7) Uiso 0.49(3) d P
C201 C 0.774(4) 0.201(4) -0.081(3) 0.089(7) Uiso 0.41(3) d P
C202 C 0.721(4) 0.207(4) -0.106(3) 0.089(7) Uiso 0.41(3) d P
C203 C 0.760(4) 0.225(4) -0.163(3) 0.089(7) Uiso 0.41(3) d P
C204 C 0.702(3) 0.210(4) -0.197(3) 0.089(7) Uiso 0.41(3) d P
C251 C 0.769(3) 0.223(3) -0.072(2) 0.089(7) Uiso 0.59(3) d P
C252 C 0.715(3) 0.222(3) -0.093(2) 0.089(7) Uiso 0.59(3) d P
C253 C 0.730(3) 0.225(2) -0.150(2) 0.089(7) Uiso 0.59(3) d P
C254 C 0.680(2) 0.228(2) -0.175(2) 0.089(7) Uiso 0.59(3) d P
C205 C 0.8097(19) 0.217(3) 0.006(2) 0.110(9) Uiso 0.61(3) d PD
C206 C 0.817(3) 0.194(3) 0.057(3) 0.110(9) Uiso 0.61(3) d PD
C207 C 0.869(3) 0.196(3) 0.084(2) 0.110(9) Uiso 0.61(3) d PD
C208 C 0.870(3) 0.155(2) 0.042(2) 0.110(9) Uiso 0.61(3) d PD
C255 C 0.815(2) 0.201(5) 0.000(4) 0.110(9) Uiso 0.39(3) d PD
C256 C 0.819(4) 0.181(5) 0.051(4) 0.110(9) Uiso 0.39(3) d PD
C257 C 0.878(3) 0.189(5) 0.064(4) 0.110(9) Uiso 0.39(3) d PD
C258 C 0.936(3) 0.181(4) 0.052(4) 0.110(9) Uiso 0.39(3) d PD
C209 C 0.733(3) 0.237(2) 0.0157(19) 0.091(7) Uiso 0.47(2) d PD
C210 C 0.728(2) 0.288(3) -0.017(2) 0.091(7) Uiso 0.47(2) d PD
C211 C 0.670(2) 0.298(2) -0.007(2) 0.091(7) Uiso 0.47(2) d PD
C212 C 0.652(3) 0.355(2) -0.023(3) 0.091(7) Uiso 0.47(2) d PD
C259 C 0.728(2) 0.2460(17) 0.002(2) 0.091(7) Uiso 0.53(2) d PD
C260 C 0.746(3) 0.306(2) 0.002(2) 0.091(7) Uiso 0.53(2) d PD
C261 C 0.758(2) 0.348(2) 0.042(2) 0.091(7) Uiso 0.53(2) d PD
C262 C 0.702(2) 0.345(3) 0.023(2) 0.091(7) Uiso 0.53(2) d PD
C213 C 0.741(2) 0.1447(16) -0.0135(18) 0.154(18) Uiso 1 d D
C214 C 0.774(2) 0.096(2) -0.031(2) 0.144(13) Uiso 0.77(3) d PD
C215 C 0.741(3) 0.045(2) -0.024(3) 0.144(13) Uiso 0.77(3) d PD
C216 C 0.771(3) -0.006(2) -0.042(2) 0.144(13) Uiso 0.77(3) d PD
C264 C 0.727(8) 0.084(3) -0.013(7) 0.144(13) Uiso 0.23(3) d PD
C265 C 0.737(9) 0.033(6) -0.043(8) 0.144(13) Uiso 0.23(3) d PD
C266 C 0.721(9) -0.027(7) -0.047(8) 0.144(13) Uiso 0.23(3) d PD
C301 C 0.551(3) -0.076(3) 0.279(2) 0.138(12) Uiso 0.66(3) d PD
C302 C 0.571(3) -0.132(3) 0.262(3) 0.138(12) Uiso 0.66(3) d PD
C303 C 0.613(2) -0.140(3) 0.223(2) 0.138(12) Uiso 0.66(3) d PD
C304 C 0.662(3) -0.119(3) 0.249(3) 0.138(12) Uiso 0.66(3) d PD
C351 C 0.542(5) -0.088(6) 0.274(3) 0.138(12) Uiso 0.34(3) d PD
C352 C 0.581(5) -0.131(6) 0.293(5) 0.138(12) Uiso 0.34(3) d PD
C353 C 0.628(6) -0.124(6) 0.260(4) 0.138(12) Uiso 0.34(3) d PD
C354 C 0.660(6) -0.111(6) 0.215(5) 0.138(12) Uiso 0.34(3) d PD
C305 C 0.470(2) -0.117(2) 0.312(2) 0.128(11) Uiso 0.65(3) d PD
C306 C 0.443(2) -0.118(3) 0.263(2) 0.128(11) Uiso 0.65(3) d PD
C307 C 0.384(2) -0.127(3) 0.267(2) 0.128(11) Uiso 0.65(3) d PD
C308 C 0.342(3) -0.128(3) 0.306(2) 0.128(11) Uiso 0.65(3) d PD
C355 C 0.473(4) -0.082(5) 0.277(3) 0.128(11) Uiso 0.35(3) d PD
C356 C 0.434(4) -0.129(5) 0.281(5) 0.128(11) Uiso 0.35(3) d PD
C357 C 0.376(4) -0.113(6) 0.289(4) 0.128(11) Uiso 0.35(3) d PD
C358 C 0.336(5) -0.135(5) 0.253(4) 0.128(11) Uiso 0.35(3) d PD
C309 C 0.494(3) -0.0164(19) 0.312(4) 0.118(10) Uiso 0.47(3) d PD
C310 C 0.451(3) 0.004(3) 0.346(3) 0.118(10) Uiso 0.47(3) d PD
C311 C 0.439(4) 0.065(3) 0.341(3) 0.118(10) Uiso 0.47(3) d PD
C312 C 0.480(4) 0.110(4) 0.331(4) 0.118(10) Uiso 0.47(3) d PD
C359 C 0.478(3) -0.0246(19) 0.311(3) 0.118(10) Uiso 0.53(3) d PD
C360 C 0.507(3) 0.029(3) 0.323(3) 0.118(10) Uiso 0.53(3) d PD
C361 C 0.468(3) 0.077(3) 0.324(3) 0.118(10) Uiso 0.53(3) d PD
C362 C 0.506(3) 0.124(3) 0.329(3) 0.118(10) Uiso 0.53(3) d PD
C313 C 0.508(7) -0.088(7) 0.367(2) 0.163(15) Uiso 0.33(3) d PD
C314 C 0.544(6) -0.060(7) 0.403(6) 0.163(15) Uiso 0.33(3) d PD
C315 C 0.603(5) -0.050(7) 0.412(5) 0.163(15) Uiso 0.33(3) d PD
C316 C 0.614(7) -0.029(7) 0.462(5) 0.163(15) Uiso 0.33(3) d PD
C363 C 0.540(3) -0.083(4) 0.3607(18) 0.163(15) Uiso 0.67(3) d PD
C364 C 0.500(3) -0.081(4) 0.402(3) 0.163(15) Uiso 0.67(3) d PD
C365 C 0.512(3) -0.079(4) 0.455(3) 0.163(15) Uiso 0.67(3) d PD
C366 C 0.568(3) -0.059(3) 0.446(3) 0.163(15) Uiso 0.67(3) d PD

loop_
_atom_site_aniso_label
_atom_site_aniso_U_11
_atom_site_aniso_U_22
_atom_site_aniso_U_33
_atom_site_aniso_U_23
_atom_site_aniso_U_13
_atom_site_aniso_U_12
W1 0.0372(4) 0.0665(6) 0.0688(6) 0.0266(5) 0.0020(4) -0.0043(4)
W2 0.0346(4) 0.0568(5) 0.0666(6) 0.0213(4) -0.0031(4) 0.0062(4)
W3 0.0306(3) 0.0384(4) 0.0462(4) -0.0005(3) -0.0056(3) 0.0016(3)
W4 0.0330(4) 0.0399(4) 0.0446(4) -0.0005(3) 0.0031(3) -0.0075(3)
W5 0.0258(3) 0.0586(5) 0.0577(5) 0.0046(4) 0.0017(3) 0.0049(3)
W6 0.0260(3) 0.0458(4) 0.0551(5) -0.0023(4) -0.0023(3) -0.0033(3)
W7 0.0388(4) 0.1099(9) 0.0472(5) -0.0126(5) 0.0034(4) 0.0149(5)
W8 0.0405(4) 0.0631(6) 0.0473(5) -0.0079(4) -0.0079(4) 0.0007(4)
W9 0.0449(5) 0.0395(4) 0.0793(7) -0.0052(4) -0.0181(4) 0.0122(4)
W10 0.0476(5) 0.0373(4) 0.0647(6) 0.0020(4) 0.0035(4) -0.0029(4)
Co1 0.0508(19) 0.080(3) 0.090(3) 0.021(2) 0.0009(17) 0.0006(17)
Co2 0.0343(13) 0.0449(14) 0.0481(15) -0.0058(12) -0.0019(11) -0.0017(11)
Si1 0.025(2) 0.031(2) 0.041(3) 0.002(2) -0.0024(19) 0.0025(18)

loop_
_atom_type_symbol
_atom_type_description
_atom_type_scat_dispersion_real
_atom_type_scat_dispersion_imag
_atom_type_scat_source
C C 0.0033 0.0016 'International Tables Vol C Tables 4.2.6.8 and 6.1.1.4'
N N 0.0061 0.0033 'International Tables Vol C Tables 4.2.6.8 and 6.1.1.4'
O O 0.0106 0.006 'International Tables Vol C Tables 4.2.6.8 and 6.1.1.4'
Si Si 0.0817 0.0704 'International Tables Vol C Tables 4.2.6.8 and 6.1.1.4'
W W -0.849 6.8722 'International Tables Vol C Tables 4.2.6.8 and 6.1.1.4'
Co Co 0.3494 0.9721 'International Tables Vol C Tables 4.2.6.8 and 6.1.1.4'

loop_
_geom_angle_atom_site_label_1
_geom_angle_atom_site_label_2
_geom_angle_atom_site_label_3
_geom_angle
_geom_angle_site_symmetry_1
_geom_angle_site_symmetry_3
O7 W1 O1 103.9(8) . .
O7 W1 O8 98.0(8) . .
O1 W1 O8 95.5(7) . .
O7 W1 O13 101.0(8) . .
O1 W1 O13 93.8(7) . .
O8 W1 O13 156.2(6) . .
O7 W1 O19 91.3(8) . .
O1 W1 O19 164.8(7) . .
O8 W1 O19 82.1(7) . .
O13 W1 O19 83.2(7) . .
O7 W1 O5 166.8(7) . .
O1 W1 O5 87.0(6) . .
O8 W1 O5 73.3(6) . .
O13 W1 O5 85.4(6) . .
O19 W1 O5 77.9(6) . .
O9 W2 O2 103.3(8) . .
O9 W2 O8 98.3(7) . .
O2 W2 O8 95.2(7) . .
O9 W2 O14 101.7(7) . .
O2 W2 O14 94.1(7) . .
O8 W2 O14 155.4(6) . .
O9 W2 O20 92.7(7) . .
O2 W2 O20 164.0(7) . .
O8 W2 O20 82.9(6) . .
O14 W2 O20 81.9(6) . .
O9 W2 O5 167.5(7) . .
O2 W2 O5 86.8(6) . .
O8 W2 O5 73.1(6) . .
O14 W2 O5 84.8(5) . .
O20 W2 O5 77.5(5) . .
O10 W3 O3 102.1(7) . .
O10 W3 O11 99.1(6) . .
O3 W3 O11 96.0(6) . .
O10 W3 O15 101.3(6) . .
O3 W3 O15 95.1(6) . .
O11 W3 O15 154.2(6) . .
O10 W3 O21 91.0(6) . .
O3 W3 O21 166.8(6) . .
O11 W3 O21 80.4(5) . .
O15 W3 O21 83.6(5) . .
O10 W3 O6 167.1(6) . .
O3 W3 O6 89.1(6) . .
O11 W3 O6 73.0(5) . .
O15 W3 O6 84.0(5) . .
O21 W3 O6 77.7(5) . .
O12 W4 O4 102.7(7) . .
O12 W4 O16 99.4(7) . .
O4 W4 O16 94.2(6) . .
O12 W4 O11 99.7(7) . .
O4 W4 O11 96.4(6) . .
O16 W4 O11 155.5(6) . .
O12 W4 O22 91.1(6) . .
O4 W4 O22 166.2(6) . .
O16 W4 O22 84.2(5) . .
O11 W4 O22 80.3(5) . .
O12 W4 O6 168.0(6) . .
O4 W4 O6 88.1(6) . .
O16 W4 O6 85.1(5) . .
O11 W4 O6 73.3(5) . .
O22 W4 O6 78.2(5) . .
O17 W5 O25 100.8(8) . .
O17 W5 O13 103.1(7) . .
O25 W5 O13 87.2(7) . .
O17 W5 O15 102.8(7) . .
O25 W5 O15 156.2(6) . .
O13 W5 O15 90.5(6) . .
O17 W5 O27 100.5(7) . .
O25 W5 O27 84.7(7) . .
O13 W5 O27 156.1(7) . .
O15 W5 O27 88.0(6) . .
O17 W5 O23 172.3(6) . .
O25 W5 O23 74.2(6) . .
O13 W5 O23 82.8(6) . .
O15 W5 O23 81.9(5) . .
O27 W5 O23 73.4(6) . .
O18 W6 O14 101.3(7) . .
O18 W6 O26 99.6(7) . .
O14 W6 O26 86.9(6) . .
O18 W6 O28 101.6(7) . .
O14 W6 O28 156.7(6) . .
O26 W6 O28 85.2(6) . .
O18 W6 O16 102.2(7) . .
O14 W6 O16 91.2(6) . .
O26 W6 O16 158.1(6) . .
O28 W6 O16 88.1(6) . .
O18 W6 O24 173.1(6) . .
O14 W6 O24 82.5(5) . .
O26 W6 O24 74.7(5) . .
O28 W6 O24 74.3(5) . .
O16 W6 O24 83.4(5) . .
O33 W7 O29 100.0(8) . .
O33 W7 O25 100.6(9) . .
O29 W7 O25 159.3(7) . .
O33 W7 O31 102.3(8) . .
O29 W7 O31 91.0(7) . .
O25 W7 O31 86.3(7) . .
O33 W7 O19 103.6(9) . .
O29 W7 O19 88.2(7) . .
O25 W7 O19 85.3(7) . .
O31 W7 O19 153.9(7) . .
O33 W7 O23 171.8(8) . .
O29 W7 O23 85.9(6) . .
O25 W7 O23 73.7(6) . .
O31 W7 O23 71.8(6) . .
O19 W7 O23 82.1(6) . .
O34 W8 O29 99.9(7) . .
O34 W8 O20 106.1(7) . .
O29 W8 O20 88.7(7) . .
O34 W8 O26 99.6(7) . .
O29 W8 O26 160.4(6) . .
O20 W8 O26 84.6(7) . .
O34 W8 O32 99.4(7) . .
O29 W8 O32 90.0(6) . .
O20 W8 O32 154.3(7) . .
O26 W8 O32 88.3(6) . .
O34 W8 O24 170.1(6) . .
O29 W8 O24 86.4(6) . .
O20 W8 O24 81.6(6) . .
O26 W8 O24 74.4(5) . .
O32 W8 O24 72.7(5) . .
O35 W9 O30 100.0(8) . .
O35 W9 O27 99.4(8) . .
O30 W9 O27 160.6(6) . .
O35 W9 O31 100.7(8) . .
O30 W9 O31 91.1(7) . .
O27 W9 O31 86.7(7) . .
O35 W9 O21 104.8(7) . .
O30 W9 O21 88.2(6) . .
O27 W9 O21 85.4(6) . .
O31 W9 O21 154.2(6) . .
O35 W9 O23 170.9(7) . .
O30 W9 O23 86.4(5) . .
O27 W9 O23 74.5(6) . .
O31 W9 O23 72.5(6) . .
O21 W9 O23 81.7(5) . .
O36 W10 O28 99.6(8) . .
O36 W10 O30 99.4(7) . .
O28 W10 O30 161.0(6) . .
O36 W10 O22 104.3(7) . .
O28 W10 O22 86.3(6) . .
O30 W10 O22 87.8(6) . .
O36 W10 O32 101.2(7) . .
O28 W10 O32 88.1(6) . .
O30 W10 O32 89.5(6) . .
O22 W10 O32 154.5(6) . .
O36 W10 O24 171.3(7) . .
O28 W10 O24 74.8(5) . .
O30 W10 O24 86.5(5) . .
O22 W10 O24 82.1(5) . .
O32 W10 O24 72.4(5) . .
O38 Co1 O37 167.5(8) . .
O38 Co1 O1 92.6(8) . .
O37 Co1 O1 93.8(6) . .
O38 Co1 O2 95.5(8) . .
O37 Co1 O2 95.4(6) . .
O1 Co1 O2 87.9(7) . .
O37 Co2 O39 95.6(6) . .
O37 Co2 O40 176.7(6) . .
O39 Co2 O40 87.4(6) . .
O37 Co2 O37 81.6(6) . 5_655
O39 Co2 O37 177.0(6) . 5_655
O40 Co2 O37 95.3(6) . 5_655
O37 Co2 O4 86.1(6) . 5_655
O39 Co2 O4 86.5(6) . 5_655
O40 Co2 O4 95.4(6) . 5_655
O37 Co2 O4 92.0(5) 5_655 5_655
O37 Co2 O3 92.3(5) . .
O39 Co2 O3 97.4(6) . .
O40 Co2 O3 86.1(6) . .
O37 Co2 O3 84.0(5) 5_655 .
O4 Co2 O3 175.8(6) 5_655 .
O5 Si1 O6 109.5(7) . .
O5 Si1 O23 109.8(7) . .
O6 Si1 O23 110.1(7) . .
O5 Si1 O24 109.4(6) . .
O6 Si1 O24 109.8(6) . .
O23 Si1 O24 108.3(7) . .
W1 O1 Co1 137.2(9) . .
W2 O2 Co1 138.9(9) . .
W3 O3 Co2 138.3(8) . .
W4 O4 Co2 141.7(8) . 5_655
Si1 O5 W1 129.1(7) . .
Si1 O5 W2 128.9(7) . .
W1 O5 W2 93.6(5) . .
Si1 O6 W4 129.0(7) . .
Si1 O6 W3 128.0(7) . .
W4 O6 W3 93.1(5) . .
W2 O8 W1 117.2(8) . .
W5 O13 W1 150.2(9) . .
W6 O14 W2 150.7(8) . .
W5 O15 W3 149.4(7) . .
W4 O16 W6 148.3(8) . .
W3 O11 W4 117.1(7) . .
W7 O19 W1 142.6(9) . .
W8 O20 W2 144.3(9) . .
W9 O21 W3 142.8(7) . .
W10 O22 W4 142.2(7) . .
Si1 O23 W9 123.9(7) . .
Si1 O23 W7 123.1(7) . .
W9 O23 W7 94.5(5) . .
Si1 O23 W5 123.1(7) . .
W9 O23 W5 92.1(5) . .
W7 O23 W5 91.4(5) . .
Si1 O24 W8 122.9(6) . .
Si1 O24 W6 123.2(6) . .
W8 O24 W6 92.4(4) . .
Si1 O24 W10 122.9(6) . .
W8 O24 W10 94.9(4) . .
W6 O24 W10 92.1(4) . .
W5 O25 W7 120.5(9) . .
W6 O26 W8 118.3(8) . .
W9 O27 W5 119.9(8) . .
W10 O28 W6 118.6(8) . .
W8 O29 W7 155.8(9) . .
W9 O30 W10 155.0(9) . .
W9 O31 W7 121.1(9) . .
W8 O32 W10 119.7(7) . .
Co1 O37 Co2 107.4(6) . .
Co1 O37 Co2 105.3(6) . 5_655
Co2 O37 Co2 98.4(6) . 5_655
C163 N101 C105 109(4) . .
C163 N101 C109 97(5) . .
C105 N101 C109 120(4) . .
C163 N101 C101 126(7) . .
C105 N101 C101 105(6) . .
C109 N101 C101 100(7) . .
C163 N101 C151 106(5) . .
C105 N101 C151 117(4) . .
C109 N101 C151 105(4) . .
C101 N101 C151 20(6) . .
C163 N101 C159 115(5) . .
C105 N101 C159 97(3) . .
C109 N101 C159 25(3) . .
C101 N101 C159 101(6) . .
C151 N101 C159 113(4) . .
C163 N101 C113 11(5) . .
C105 N101 C113 116(4) . .
C109 N101 C113 101(4) . .
C101 N101 C113 115(6) . .
C151 N101 C113 95(3) . .
C159 N101 C113 122(4) . .
C205 N201 C209 88(5) . .
C205 N201 C259 98(4) . .
C209 N201 C259 18(4) . .
C205 N201 C255 18(6) . .
C209 N201 C255 105(6) . .
C259 N201 C255 115(6) . .
C205 N201 C213 119(4) . .
C209 N201 C213 111(4) . .
C259 N201 C213 119(4) . .
C255 N201 C213 106(6) . .
C205 N201 C251 104(4) . .
C209 N201 C251 118(4) . .
C259 N201 C251 100(4) . .
C255 N201 C251 102(6) . .
C213 N201 C251 114(4) . .
C205 N201 C201 107(5) . .
C209 N201 C201 136(5) . .
C259 N201 C201 118(5) . .
C255 N201 C201 98(6) . .
C213 N201 C201 97(4) . .
C251 N201 C201 19(3) . .
C313 N301 C355 132(8) . .
C313 N301 C351 138(10) . .
C355 N301 C351 72(8) . .
C313 N301 C363 33(7) . .
C355 N301 C363 161(6) . .
C351 N301 C363 112(7) . .
C313 N301 C309 108(9) . .
C355 N301 C309 84(7) . .
C351 N301 C309 108(7) . .
C363 N301 C309 111(6) . .
C313 N301 C359 106(9) . .
C355 N301 C359 71(6) . .
C351 N301 C359 114(7) . .
C363 N301 C359 120(5) . .
C309 N301 C359 18(5) . .
C313 N301 C305 82(6) . .
C355 N301 C305 53(5) . .
C351 N301 C305 98(7) . .
C363 N301 C305 108(5) . .
C309 N301 C305 120(5) . .
C359 N301 C305 101(4) . .
C313 N301 C301 135(8) . .
C355 N301 C301 84(6) . .
C351 N301 C301 15(9) . .
C363 N301 C301 104(5) . .
C309 N301 C301 100(5) . .
C359 N301 C301 111(5) . .
C305 N301 C301 113(5) . .
C151 C101 N101 85(10) . .
C151 C101 C152 58(10) . .
N101 C101 C152 105(9) . .
C152 C102 C153 79(10) . .
C152 C102 C103 103(10) . .
C153 C102 C103 28(6) . .
C152 C102 C151 49(10) . .
C153 C102 C151 90(8) . .
C103 C102 C151 95(9) . .
C152 C102 C154 107(10) . .
C153 C102 C154 44(5) . .
C103 C102 C154 47(7) . .
C151 C102 C154 133(8) . .
C153 C103 C154 68(10) . .
C153 C103 C104 106(10) . .
C154 C103 C104 43(6) . .
C153 C103 C102 73(10) . .
C154 C103 C102 83(9) . .
C104 C103 C102 113(10) . .
C153 C103 C152 53(10) . .
C154 C103 C152 88(7) . .
C104 C103 C152 128(10) . .
C102 C103 C152 24(6) . .
C154 C104 C103 67(9) . .
C154 C104 C153 48(6) . .
C103 C104 C153 23(6) . .
C101 C151 C152 103(10) . .
C101 C151 N101 75(10) . .
C152 C151 N101 113(5) . .
C101 C151 C102 128(10) . .
C152 C151 C102 25(5) . .
N101 C151 C102 116(6) . .
C102 C152 C151 106(10) . .
C102 C152 C153 71(10) . .
C151 C152 C153 104(5) . .
C102 C152 C101 125(10) . .
C151 C152 C101 19(6) . .
C153 C152 C101 108(7) . .
C102 C152 C103 52(10) . .
C151 C152 C103 96(6) . .
C153 C152 C103 23(5) . .
C101 C152 C103 106(8) . .
C103 C153 C154 82(10) . .
C103 C153 C102 78(10) . .
C154 C153 C102 87(7) . .
C103 C153 C152 105(10) . .
C154 C153 C152 106(5) . .
C102 C153 C152 30(5) . .
C103 C153 C104 51(10) . .
C154 C153 C104 36(4) . .
C102 C153 C104 97(7) . .
C152 C153 C104 126(6) . .
C104 C154 C153 96(9) . .
C104 C154 C103 69(9) . .
C153 C154 C103 30(5) . .
C104 C154 C102 106(9) . .
C153 C154 C102 49(5) . .
C103 C154 C102 50(7) . .
C106 C105 N101 118(7) . .
C106 C105 C156 5(8) . .
N101 C105 C156 120(5) . .
C156 C106 C105 167(10) . .
C156 C106 C157 44(10) . .
C105 C106 C157 129(10) . .
C156 C106 C107 68(10) . .
C105 C106 C107 103(8) . .
C157 C106 C107 28(4) . .
C157 C107 C158 29(10) . .
C157 C107 C156 51(10) . .
C158 C107 C156 80(7) . .
C157 C107 C106 69(10) . .
C158 C107 C106 98(7) . .
C156 C107 C106 20(5) . .
C158 C108 C157 46(10) . .
C106 C156 C157 118(10) . .
C106 C156 C107 92(10) . .
C157 C156 C107 30(6) . .
C106 C156 C105 8(10) . .
C157 C156 C105 114(9) . .
C107 C156 C105 86(6) . .
C107 C157 C158 127(10) . .
C107 C157 C156 99(10) . .
C158 C157 C156 134(10) . .
C107 C157 C108 128(10) . .
C158 C157 C108 35(8) . .
C156 C157 C108 116(10) . .
C107 C157 C106 83(10) . .
C158 C157 C106 149(10) . .
C156 C157 C106 19(6) . .
C108 C157 C106 134(10) . .
C108 C158 C157 99(10) . .
C108 C158 C107 104(10) . .
C157 C158 C107 24(9) . .
C159 C109 N101 93(10) . .
C159 C109 C110 76(9) . .
N101 C109 C110 111(5) . .
C159 C109 C160 55(9) . .
N101 C109 C160 110(5) . .
C110 C109 C160 21(3) . .
C160 C110 C111 78(10) . .
C160 C110 C159 73(10) . .
C111 C110 C159 105(6) . .
C160 C110 C109 98(10) . .
C111 C110 C109 109(6) . .
C159 C110 C109 25(3) . .
C160 C110 C161 52(10) . .
C111 C110 C161 26(3) . .
C159 C110 C161 93(5) . .
C109 C110 C161 108(5) . .
C161 C111 C110 108(8) . .
C161 C111 C160 81(7) . .
C110 C111 C160 26(3) . .
C161 C111 C112 77(7) . .
C110 C111 C112 106(5) . .
C160 C111 C112 100(5) . .
C161 C111 C162 54(6) . .
C110 C111 C162 112(5) . .
C160 C111 C162 95(5) . .
C112 C111 C162 23(3) . .
C162 C112 C111 90(9) . .
C162 C112 C161 60(8) . .
C111 C112 C161 29(3) . .
C109 C159 C160 102(10) . .
C109 C159 C110 78(9) . .
C160 C159 C110 24(3) . .
C109 C159 N101 62(9) . .
C160 C159 N101 116(5) . .
C110 C159 N101 102(5) . .
C110 C160 C111 75(10) . .
C110 C160 C159 83(10) . .
C111 C160 C159 108(6) . .
C110 C160 C161 109(10) . .
C111 C160 C161 33(3) . .
C159 C160 C161 110(5) . .
C110 C160 C109 61(10) . .
C111 C160 C109 98(5) . .
C159 C160 C109 22(3) . .
C161 C160 C109 113(5) . .
C111 C161 C162 98(8) . .
C111 C161 C160 66(7) . .
C162 C161 C160 105(5) . .
C111 C161 C112 73(7) . .
C162 C161 C112 25(3) . .
C160 C161 C112 94(5) . .
C111 C161 C110 46(6) . .
C162 C161 C110 106(5) . .
C160 C161 C110 19(3) . .
C112 C161 C110 88(4) . .
C112 C162 C161 95(10) . .
C112 C162 C111 67(8) . .
C161 C162 C111 28(3) . .
C163 C113 C164 105(10) . .
C163 C113 C114 137(10) . .
C164 C113 C114 38(4) . .
C163 C113 N101 26(10) . .
C164 C113 N101 104(6) . .
C114 C113 N101 122(5) . .
C164 C114 C165 99(9) . .
C164 C114 C115 116(9) . .
C165 C114 C115 25(5) . .
C164 C114 C113 51(6) . .
C165 C114 C113 103(7) . .
C115 C114 C113 99(6) . .
C164 C114 C116 148(9) . .
C165 C114 C116 62(6) . .
C115 C114 C116 39(4) . .
C113 C114 C116 106(5) . .
C164 C114 C163 43(6) . .
C165 C114 C163 111(7) . .
C115 C114 C163 110(5) . .
C113 C114 C163 12(4) . .
C116 C114 C163 118(5) . .
C165 C115 C116 122(10) . .
C165 C115 C114 44(10) . .
C116 C115 C114 82(7) . .
C165 C115 C166 84(10) . .
C116 C115 C166 84(7) . .
C114 C115 C166 99(6) . .
C115 C116 C165 22(5) . .
C115 C116 C114 59(6) . .
C165 C116 C114 39(4) . .
C115 C116 C166 61(6) . .
C165 C116 C166 59(4) . .
C114 C116 C166 83(4) . .
C113 C163 N101 143(10) . .
C113 C163 C164 52(10) . .
N101 C163 C164 120(7) . .
C113 C163 C114 32(10) . .
N101 C163 C114 124(6) . .
C164 C163 C114 26(3) . .
C114 C164 C113 91(8) . .
C114 C164 C163 112(9) . .
C113 C164 C163 23(5) . .
C114 C164 C165 45(6) . .
C113 C164 C165 98(7) . .
C163 C164 C165 120(7) . .
C115 C165 C114 111(10) . .
C115 C165 C116 37(10) . .
C114 C165 C116 79(7) . .
C115 C165 C164 133(10) . .
C114 C165 C164 37(5) . .
C116 C165 C164 111(6) . .
C115 C165 C166 73(10) . .
C114 C165 C166 114(8) . .
C116 C165 C166 70(4) . .
C164 C165 C166 141(7) . .
C115 C166 C165 23(3) . .
C115 C166 C116 35(3) . .
C165 C166 C116 51(4) . .
C251 C201 C202 85(10) . .
C251 C201 C252 66(10) . .
C202 C201 C252 19(4) . .
C251 C201 N201 62(10) . .
C202 C201 N201 106(6) . .
C252 C201 N201 91(5) . .
C252 C202 C253 117(10) . .
C252 C202 C201 88(10) . .
C253 C202 C201 108(8) . .
C252 C202 C251 68(10) . .
C253 C202 C251 110(8) . .
C201 C202 C251 22(4) . .
C252 C202 C203 124(10) . .
C253 C202 C203 21(4) . .
C201 C202 C203 87(6) . .
C251 C202 C203 93(6) . .
C253 C203 C204 60(8) . .
C253 C203 C202 35(7) . .
C204 C203 C202 89(6) . .
C254 C204 C253 66(7) . .
C254 C204 C203 92(8) . .
C253 C204 C203 29(3) . .
C201 C251 C252 92(10) . .
C201 C251 C202 73(10) . .
C252 C251 C202 20(4) . .
C201 C251 N201 99(10) . .
C252 C251 N201 105(5) . .
C202 C251 N201 113(5) . .
C202 C252 C251 93(10) . .
C202 C252 C201 72(10) . .
C251 C252 C201 22(4) . .
C202 C252 C253 46(10) . .
C251 C252 C253 100(5) . .
C201 C252 C253 90(5) . .
C203 C253 C202 124(10) . .
C203 C253 C254 124(9) . .
C202 C253 C254 109(7) . .
C203 C253 C204 91(9) . .
C202 C253 C204 129(7) . .
C254 C253 C204 37(4) . .
C203 C253 C252 129(9) . .
C202 C253 C252 17(5) . .
C254 C253 C252 107(5) . .
C204 C253 C252 136(6) . .
C204 C254 C253 77(7) . .
N201 C205 C206 116(5) . .
N201 C205 C256 112(6) . .
C206 C205 C256 13(7) . .
C205 C206 C207 123(5) . .
C205 C206 C257 105(6) . .
C207 C206 C257 23(4) . .
C205 C206 C255 16(6) . .
C207 C206 C255 121(6) . .
C257 C206 C255 99(7) . .
C205 C206 C208 94(5) . .
C207 C206 C208 56(2) . .
C257 C206 C208 37(4) . .
C255 C206 C208 80(5) . .
C257 C207 C208 31(10) . .
C257 C207 C206 82(10) . .
C208 C207 C206 67(4) . .
C257 C207 C256 73(10) . .
C208 C207 C256 55(5) . .
C206 C207 C256 13(7) . .
C257 C207 C258 40(10) . .
C208 C207 C258 61(4) . .
C206 C207 C258 121(5) . .
C256 C207 C258 112(6) . .
C257 C208 C256 74(6) . .
C257 C208 C207 18(7) . .
C256 C208 C207 65(6) . .
C257 C208 C206 65(6) . .
C256 C208 C206 9(6) . .
C207 C208 C206 56(2) . .
C257 C208 C258 57(5) . .
C256 C208 C258 130(6) . .
C207 C208 C258 71(5) . .
C206 C208 C258 121(5) . .
N201 C255 C256 113(7) . .
N201 C255 C206 111(7) . .
C256 C255 C206 13(7) . .
C208 C256 C255 92(7) . .
C208 C256 C257 41(5) . .
C255 C256 C257 104(7) . .
C208 C256 C205 104(9) . .
C255 C256 C205 17(6) . .
C257 C256 C205 106(9) . .
C208 C256 C207 60(4) . .
C255 C256 C207 121(7) . .
C257 C256 C207 23(4) . .
C205 C256 C207 117(8) . .
C207 C257 C208 132(10) . .
C207 C257 C258 125(10) . .
C208 C257 C258 87(8) . .
C207 C257 C256 84(10) . .
C208 C257 C256 65(7) . .
C258 C257 C256 150(10) . .
C207 C257 C206 75(10) . .
C208 C257 C206 78(7) . .
C258 C257 C206 159(10) . .
C256 C257 C206 13(7) . .
C257 C258 C208 35(5) . .
C257 C258 C207 15(5) . .
C208 C258 C207 48(3) . .
N201 C209 C210 98(4) . .
N201 C209 C260 110(4) . .
C210 C209 C260 28(3) . .
C260 C210 C259 102(7) . .
C260 C210 C211 108(9) . .
C259 C210 C211 93(5) . .
C260 C210 C209 91(8) . .
C259 C210 C209 11(5) . .
C211 C210 C209 95(4) . .
C260 C210 C262 54(7) . .
C259 C210 C262 113(6) . .
C211 C210 C262 55(4) . .
C209 C210 C262 106(4) . .
C212 C211 C210 112(5) . .
C212 C211 C262 70(4) . .
C210 C211 C262 75(5) . .
C212 C211 C260 104(5) . .
C210 C211 C260 24(3) . .
C262 C211 C260 51(3) . .
C212 C211 C259 148(5) . .
C210 C211 C259 36(3) . .
C262 C211 C259 92(4) . .
C260 C211 C259 46.6(18) . .
C211 C212 C262 58(4) . .
C210 C259 N201 119(6) . .
C210 C259 C260 32(4) . .
N201 C259 C260 123(5) . .
C210 C259 C211 51(3) . .
N201 C259 C211 150(5) . .
C260 C259 C211 67(4) . .
C210 C260 C259 47(5) . .
C210 C260 C261 159(9) . .
C259 C260 C261 134(5) . .
C210 C260 C262 101(8) . .
C259 C260 C262 112(5) . .
C261 C260 C262 58(2) . .
C210 C260 C209 61(6) . .
C259 C260 C209 14(4) . .
C261 C260 C209 121(5) . .
C262 C260 C209 112(5) . .
C210 C260 C211 48(6) . .
C259 C260 C211 67(3) . .
C261 C260 C211 111(4) . .
C262 C260 C211 54(3) . .
C209 C260 C211 75(4) . .
C262 C261 C260 62(4) . .
C261 C262 C260 60(2) . .
C261 C262 C211 132(5) . .
C260 C262 C211 75(4) . .
C261 C262 C212 154(5) . .
C260 C262 C212 108(5) . .
C211 C262 C212 52(2) . .
C261 C262 C210 85(3) . .
C260 C262 C210 25(3) . .
C211 C262 C210 50(2) . .
C212 C262 C210 86(4) . .
N201 C213 C214 122(4) . .
N201 C213 C264 174(8) . .
C214 C213 C264 52(8) . .
C264 C214 C213 64(4) . .
C264 C214 C215 43(5) . .
C213 C214 C215 107(4) . .
C264 C214 C265 55(6) . .
C213 C214 C265 116(7) . .
C215 C214 C265 18(8) . .
C265 C215 C264 129(10) . .
C265 C215 C214 111(10) . .
C264 C215 C214 59(9) . .
C265 C215 C216 53(10) . .
C264 C215 C216 169(10) . .
C214 C215 C216 110(5) . .
C265 C215 C266 41(10) . .
C264 C215 C266 146(10) . .
C214 C215 C266 148(8) . .
C216 C215 C266 44(7) . .
C265 C216 C266 71(8) . .
C265 C216 C215 23(10) . .
C266 C216 C215 84(9) . .
C215 C264 C214 78(10) . .
C215 C264 C265 18(10) . .
C214 C264 C265 80(10) . .
C215 C264 C213 142(10) . .
C214 C264 C213 64(4) . .
C265 C264 C213 138(10) . .
C215 C265 C216 104(10) . .
C215 C265 C264 33(10) . .
C216 C265 C264 136(10) . .
C215 C265 C266 123(10) . .
C216 C265 C266 57(10) . .
C264 C265 C266 141(10) . .
C215 C265 C214 51(10) . .
C216 C265 C214 107(10) . .
C264 C265 C214 46(9) . .
C266 C265 C214 163(10) . .
C216 C266 C265 52(10) . .
C216 C266 C215 52(6) . .
C265 C266 C215 15(10) . .
N301 C301 C302 119(5) . .
N301 C301 C352 100(6) . .
C302 C301 C352 34(5) . .
N301 C301 C355 48(3) . .
C302 C301 C355 105(6) . .
C352 C301 C355 115(7) . .
C352 C302 C351 82(8) . .
C352 C302 C353 76(9) . .
C351 C302 C353 116(10) . .
C352 C302 C303 120(10) . .
C351 C302 C303 132(8) . .
C353 C302 C303 46(6) . .
C352 C302 C301 76(10) . .
C351 C302 C301 14(9) . .
C353 C302 C301 102(8) . .
C303 C302 C301 124(5) . .
C353 C303 C354 73(6) . .
C353 C303 C304 38(6) . .
C354 C303 C304 39(6) . .
C353 C303 C302 64(8) . .
C354 C303 C302 130(8) . .
C304 C303 C302 101(6) . .
C353 C304 C354 107(10) . .
C353 C304 C303 50(9) . .
C354 C304 C303 63(9) . .
C302 C351 N301 134(10) . .
C302 C351 C352 37(7) . .
N301 C351 C352 103(8) . .
C302 C351 C355 128(10) . .
N301 C351 C355 54(4) . .
C352 C351 C355 133(10) . .
C302 C352 C353 68(10) . .
C302 C352 C351 61(9) . .
C353 C352 C351 102(10) . .
C302 C352 C301 70(10) . .
C353 C352 C301 97(10) . .
C351 C352 C301 14(8) . .
C304 C353 C303 93(10) . .
C304 C353 C302 162(10) . .
C303 C353 C302 70(8) . .
C304 C353 C354 38(8) . .
C303 C353 C354 61(8) . .
C302 C353 C354 125(10) . .
C304 C353 C352 162(10) . .
C303 C353 C352 105(10) . .
C302 C353 C352 36(6) . .
C354 C353 C352 160(10) . .
C304 C354 C303 78(8) . .
C304 C354 C353 36(7) . .
C303 C354 C353 47(7) . .
C356 C305 C355 71(5) . .
C356 C305 N301 134(6) . .
C355 C305 N301 63(3) . .
C356 C305 C306 23(5) . .
C355 C305 C306 50(4) . .
N301 C305 C306 112(4) . .
C356 C305 C313 164(10) . .
C355 C305 C313 109(5) . .
N301 C305 C313 49(3) . .
C306 C305 C313 158(6) . .
C356 C306 C355 109(10) . .
C356 C306 C307 58(10) . .
C355 C306 C307 135(10) . .
C356 C306 C305 58(10) . .
C355 C306 C305 56(5) . .
C307 C306 C305 112(5) . .
C356 C306 C357 48(10) . .
C355 C306 C357 114(9) . .
C307 C306 C357 23(4) . .
C305 C306 C357 93(5) . .
C357 C307 C358 94(9) . .
C357 C307 C356 91(10) . .
C358 C307 C356 170(10) . .
C357 C307 C308 37(10) . .
C358 C307 C308 65(6) . .
C356 C307 C308 116(8) . .
C357 C307 C306 104(10) . .
C358 C307 C306 159(8) . .
C356 C307 C306 23(6) . .
C308 C307 C306 136(6) . .
C357 C308 C358 71(6) . .
C357 C308 C307 26(7) . .
C358 C308 C307 50(5) . .
C306 C355 C305 74(7) . .
C306 C355 N301 137(9) . .
C305 C355 N301 64(3) . .
C306 C355 C356 22(6) . .
C305 C355 C356 55(7) . .
N301 C355 C356 118(8) . .
C306 C355 C359 144(10) . .
C305 C355 C359 97(6) . .
N301 C355 C359 55(3) . .
C356 C355 C359 128(10) . .
C306 C355 C351 123(10) . .
C305 C355 C351 92(7) . .
N301 C355 C351 54(4) . .
C356 C355 C351 127(10) . .
C359 C355 C351 92(6) . .
C306 C355 C309 156(10) . .
C305 C355 C309 100(5) . .
N301 C355 C309 48(3) . .
C356 C355 C309 139(10) . .
C359 C355 C309 12(3) . .
C351 C355 C309 80(6) . .
C306 C355 C301 133(10) . .
C305 C355 C301 95(5) . .
N301 C355 C301 48(3) . .
C356 C355 C301 135(9) . .
C359 C355 C301 82(4) . .
C351 C355 C301 10(6) . .
C309 C355 C301 70(4) . .
C306 C356 C307 98(10) . .
C306 C356 C305 99(10) . .
C307 C356 C305 150(10) . .
C306 C356 C357 114(10) . .
C307 C356 C357 29(5) . .
C305 C356 C357 120(10) . .
C306 C356 C355 49(10) . .
C307 C356 C355 126(10) . .
C305 C356 C355 55(6) . .
C357 C356 C355 117(10) . .
C307 C357 C308 117(10) . .
C307 C357 C358 57(9) . .
C308 C357 C358 70(8) . .
C307 C357 C356 59(10) . .
C308 C357 C356 141(10) . .
C358 C357 C356 115(10) . .
C307 C357 C306 53(9) . .
C308 C357 C306 156(10) . .
C358 C357 C306 109(9) . .
C356 C357 C306 17(6) . .
C307 C358 C308 66(5) . .
C307 C358 C357 29(5) . .
C308 C358 C357 40(5) . .
C360 C309 N301 143(9) . .
C360 C309 C310 74(6) . .
N301 C309 C310 117(5) . .
C360 C309 C355 164(9) . .
N301 C309 C355 48(3) . .
C310 C309 C355 113(7) . .
C359 C310 C309 17(5) . .
C359 C310 C311 122(8) . .
C309 C310 C311 114(6) . .
C359 C310 C360 60(4) . .
C309 C310 C360 43(4) . .
C311 C310 C360 77(6) . .
C359 C310 C361 98(6) . .
C309 C310 C361 87(4) . .
C311 C310 C361 27(4) . .
C360 C310 C361 50(3) . .
C361 C311 C312 32(6) . .
C361 C311 C310 101(9) . .
C312 C311 C310 126(8) . .
C361 C311 C360 47(6) . .
C312 C311 C360 73(6) . .
C310 C311 C360 54(5) . .
C362 C312 C361 134(10) . .
C362 C312 C311 159(10) . .
C361 C312 C311 32(7) . .
C310 C359 N301 128(7) . .
C310 C359 C360 69(5) . .
N301 C359 C360 114(5) . .
C310 C359 C355 142(8) . .
N301 C359 C355 54(3) . .
C360 C359 C355 148(8) . .
C309 C360 C361 124(7) . .
C309 C360 C359 13(4) . .
C361 C360 C359 111(5) . .
C309 C360 C310 63(4) . .
C361 C360 C310 74(5) . .
C359 C360 C310 51(5) . .
C309 C360 C311 105(6) . .
C361 C360 C311 26(4) . .
C359 C360 C311 92(4) . .
C310 C360 C311 49(3) . .
C312 C361 C311 117(10) . .
C312 C361 C362 21(8) . .
C311 C361 C362 134(10) . .
C312 C361 C360 120(10) . .
C311 C361 C360 107(9) . .
C362 C361 C360 100(6) . .
C312 C361 C310 149(10) . .
C311 C361 C310 51(6) . .
C362 C361 C310 145(6) . .
C360 C361 C310 56(4) . .
C312 C362 C361 25(10) . .
C363 C313 C364 110(10) . .
C363 C313 N301 74(4) . .
C364 C313 N301 154(10) . .
C363 C313 C314 59(10) . .
C364 C313 C314 52(8) . .
N301 C313 C314 120(10) . .
C363 C313 C305 112(10) . .
C364 C313 C305 138(10) . .
N301 C313 C305 49(3) . .
C314 C313 C305 169(10) . .
C364 C314 C363 74(8) . .
C364 C314 C366 116(10) . .
C363 C314 C366 149(10) . .
C364 C314 C313 42(5) . .
C363 C314 C313 33(7) . .
C366 C314 C313 150(10) . .
C364 C314 C315 163(10) . .
C363 C314 C315 107(10) . .
C366 C314 C315 54(8) . .
C313 C314 C315 139(10) . .
C364 C314 C365 59(8) . .
C363 C314 C365 128(10) . .
C366 C314 C365 57(7) . .
C313 C314 C365 99(8) . .
C315 C314 C365 111(10) . .
C366 C315 C316 60(9) . .
C366 C315 C314 57(8) . .
C316 C315 C314 112(10) . .
C366 C316 C315 53(8) . .
C313 C363 C314 88(10) . .
C313 C363 N301 73(4) . .
C314 C363 N301 138(10) . .
C313 C363 C364 39(7) . .
C314 C363 C364 50(7) . .
N301 C363 C364 108(5) . .
C313 C364 C314 86(8) . .
C313 C364 C363 31(9) . .
C314 C364 C363 56(8) . .
C313 C364 C365 156(10) . .
C314 C364 C365 78(10) . .
C363 C364 C365 129(6) . .
C366 C365 C364 91(6) . .
C366 C365 C314 49(5) . .
C364 C365 C314 43(6) . .
C315 C366 C314 69(6) . .
C315 C366 C316 67(5) . .
C314 C366 C316 130(10) . .
C315 C366 C365 142(9) . .
C314 C366 C365 74(9) . .
C316 C366 C365 150(10) . .

loop_
_geom_bond_atom_site_label_1
_geom_bond_atom_site_label_2
_geom_bond_distance
_geom_bond_site_symmetry_2
W1 O7 1.706(19) .
W1 O1 1.821(16) .
W1 O8 1.918(14) .
W1 O13 1.932(15) .
W1 O19 2.143(18) .
W1 O5 2.238(13) .
W2 O9 1.719(17) .
W2 O2 1.757(16) .
W2 O8 1.915(15) .
W2 O14 1.919(14) .
W2 O20 2.165(16) .
W2 O5 2.249(13) .
W3 O10 1.698(14) .
W3 O3 1.772(14) .
W3 O11 1.906(13) .
W3 O15 1.927(12) .
W3 O21 2.188(14) .
W3 O6 2.264(12) .
W4 O12 1.708(16) .
W4 O4 1.759(15) .
W4 O16 1.914(14) .
W4 O11 1.924(13) .
W4 O22 2.179(14) .
W4 O6 2.237(12) .
W5 O17 1.712(17) .
W5 O25 1.871(17) .
W5 O13 1.887(15) .
W5 O15 1.905(12) .
W5 O27 1.915(15) .
W5 O23 2.309(13) .
W6 O18 1.713(16) .
W6 O14 1.896(14) .
W6 O26 1.909(15) .
W6 O28 1.928(15) .
W6 O16 1.930(14) .
W6 O24 2.280(12) .
W7 O33 1.70(2) .
W7 O29 1.903(14) .
W7 O25 1.924(17) .
W7 O31 1.936(17) .
W7 O19 1.957(18) .
W7 O23 2.294(13) .
W8 O34 1.711(17) .
W8 O29 1.896(14) .
W8 O20 1.922(17) .
W8 O26 1.926(15) .
W8 O32 1.937(15) .
W8 O24 2.279(12) .
W9 O35 1.712(19) .
W9 O30 1.897(13) .
W9 O27 1.898(15) .
W9 O31 1.919(17) .
W9 O21 1.924(14) .
W9 O23 2.278(13) .
W10 O36 1.714(18) .
W10 O28 1.896(15) .
W10 O30 1.908(13) .
W10 O22 1.942(14) .
W10 O32 1.950(15) .
W10 O24 2.285(12) .
Co1 O38 1.95(2) .
Co1 O37 1.953(14) .
Co1 O1 2.096(16) .
Co1 O2 2.135(17) .
Co2 O37 2.045(13) .
Co2 O39 2.048(16) .
Co2 O40 2.051(15) .
Co2 O37 2.065(13) 5_655
Co2 O4 2.153(15) 5_655
Co2 O3 2.171(14) .
Si1 O5 1.629(14) .
Si1 O6 1.634(14) .
Si1 O23 1.689(14) .
Si1 O24 1.711(13) .
O4 Co2 2.153(15) 5_655
O37 Co2 2.065(13) 5_655
N101 C163 1.35(8) .
N101 C105 1.47(4) .
N101 C109 1.48(7) .
N101 C101 1.53(16) .
N101 C151 1.57(7) .
N101 C159 1.67(7) .
N101 C113 1.86(8) .
N201 C205 1.46(2) .
N201 C209 1.47(2) .
N201 C259 1.47(2) .
N201 C255 1.48(2) .
N201 C213 1.497(19) .
N201 C251 1.65(7) .
N201 C201 1.84(10) .
N301 C313 1.47(2) .
N301 C355 1.47(2) .
N301 C351 1.48(2) .
N301 C363 1.48(2) .
N301 C309 1.48(2) .
N301 C359 1.48(2) .
N301 C305 1.48(2) .
N301 C301 1.49(2) .
C101 C151 0.54(15) .
C101 C152 1.63(17) .
C102 C152 0.80(13) .
C102 C153 1.48(14) .
C102 C103 1.52(18) .
C102 C151 1.81(15) .
C102 C154 1.97(15) .
C103 C153 0.74(13) .
C103 C154 1.45(15) .
C103 C104 1.47(18) .
C103 C152 1.87(15) .
C104 C154 1.08(12) .
C104 C153 1.83(14) .
C151 C152 1.42(8) .
C152 C153 1.54(8) .
C153 C154 1.36(7) .
C105 C106 1.09(9) .
C105 C156 1.71(11) .
C106 C156 0.63(13) .
C106 C157 1.73(15) .
C106 C107 1.84(13) .
C107 C157 0.86(11) .
C107 C158 1.68(14) .
C107 C156 1.70(15) .
C108 C158 0.83(12) .
C108 C157 1.41(14) .
C156 C157 1.35(14) .
C157 C158 1.02(13) .
C109 C159 0.70(8) .
C109 C110 1.61(10) .
C109 C160 1.82(10) .
C110 C160 0.65(8) .
C110 C111 1.42(9) .
C110 C159 1.59(10) .
C110 C161 1.87(10) .
C111 C161 0.86(7) .
C111 C160 1.43(9) .
C111 C112 1.69(9) .
C111 C162 1.83(9) .
C112 C162 0.73(8) .
C112 C161 1.72(9) .
C159 C160 1.53(9) .
C160 C161 1.56(9) .
C161 C162 1.50(9) .
C113 C163 0.60(9) .
C113 C164 1.19(9) .
C113 C114 1.54(10) .
C114 C164 0.94(8) .
C114 C165 1.11(9) .
C114 C115 1.48(10) .
C114 C116 1.71(10) .
C114 C163 2.01(10) .
C115 C165 0.67(9) .
C115 C116 1.08(9) .
C115 C166 1.64(10) .
C116 C165 1.54(10) .
C116 C166 1.87(9) .
C163 C164 1.47(10) .
C164 C165 1.56(10) .
C165 C166 1.71(10) .
C201 C251 0.61(10) .
C201 C202 1.55(13) .
C201 C252 1.63(12) .
C202 C252 0.54(11) .
C202 C253 1.33(10) .
C202 C251 1.61(12) .
C202 C203 1.94(13) .
C203 C253 0.85(9) .
C203 C204 1.79(12) .
C204 C254 0.95(9) .
C204 C253 1.55(10) .
C251 C252 1.49(9) .
C252 C253 1.65(9) .
C253 C254 1.45(8) .
C205 C206 1.54(2) .
C205 C256 1.56(17) .
C206 C207 1.54(2) .
C206 C257 1.58(13) .
C206 C255 1.61(17) .
C206 C208 1.71(10) .
C207 C257 0.63(11) .
C207 C208 1.54(2) .
C207 C256 1.61(13) .
C207 C258 1.97(11) .
C208 C257 1.05(12) .
C208 C256 1.45(12) .
C208 C258 1.82(11) .
C255 C256 1.54(2) .
C256 C257 1.54(2) .
C257 C258 1.54(2) .
C209 C210 1.55(2) .
C209 C260 1.77(9) .
C210 C260 0.83(8) .
C210 C259 1.15(8) .
C210 C211 1.54(2) .
C210 C262 1.93(10) .
C211 C212 1.54(2) .
C211 C262 1.64(9) .
C211 C260 1.96(9) .
C211 C259 1.97(7) .
C212 C262 1.82(9) .
C259 C260 1.55(2) .
C260 C261 1.55(2) .
C260 C262 1.59(8) .
C261 C262 1.53(2) .
C213 C214 1.54(2) .
C213 C264 1.54(2) .
C214 C264 1.34(19) .
C214 C215 1.54(2) .
C214 C265 1.9(2) .
C215 C265 0.6(2) .
C215 C264 1.07(13) .
C215 C216 1.55(2) .
C215 C266 1.95(18) .
C216 C265 1.3(2) .
C216 C266 1.4(2) .
C264 C265 1.54(2) .
C265 C266 1.54(2) .
C301 C302 1.54(2) .
C301 C352 1.59(19) .
C301 C355 1.98(12) .
C302 C352 0.93(15) .
C302 C351 1.36(14) .
C302 C353 1.46(16) .
C302 C303 1.54(2) .
C303 C353 1.17(15) .
C303 C354 1.40(14) .
C303 C304 1.54(2) .
C304 C353 0.94(12) .
C304 C354 0.98(13) .
C351 C352 1.54(2) .
C351 C355 1.74(17) .
C352 C353 1.54(2) .
C353 C354 1.54(2) .
C305 C356 1.33(13) .
C305 C355 1.33(11) .
C305 C306 1.55(2) .
C305 C313 1.95(13) .
C306 C356 0.61(13) .
C306 C355 1.23(11) .
C306 C307 1.54(2) .
C306 C357 1.87(14) .
C307 C357 0.75(12) .
C307 C358 1.29(12) .
C307 C356 1.32(13) .
C307 C308 1.53(2) .
C308 C357 1.04(13) .
C308 C358 1.52(13) .
C355 C356 1.54(2) .
C355 C359 1.72(12) .
C355 C309 1.97(13) .
C356 C357 1.54(2) .
C357 C358 1.54(2) .
C309 C360 1.19(10) .
C309 C310 1.54(2) .
C310 C359 1.39(12) .
C310 C311 1.55(2) .
C310 C360 1.67(11) .
C310 C361 1.94(11) .
C311 C361 0.91(10) .
C311 C312 1.54(2) .
C311 C360 2.00(12) .
C312 C362 0.75(10) .
C312 C361 0.90(10) .
C359 C360 1.54(2) .
C360 C361 1.54(2) .
C361 C362 1.53(2) .
C313 C363 0.84(16) .
C313 C364 1.03(11) .
C313 C314 1.54(2) .
C314 C364 1.22(15) .
C314 C363 1.32(16) .
C314 C366 1.38(15) .
C314 C315 1.54(2) .
C314 C365 1.8(2) .
C315 C366 1.34(16) .
C315 C316 1.54(2) .
C316 C366 1.44(16) .
C363 C364 1.54(2) .
C364 C365 1.54(2) .
C365 C366 1.54(2) .
